data_7719917
loop_
_publ_author_name
'Sang, Mengjie'
'Liu, Yanqing'
'Liu, Guokui'
'Dang, Yangyang'

_publ_section_title
;
 Oxidation-induced irreversible phase transformation of
 ethyltriphenylphosphonium-based copper chloride single crystals for
 achieving second harmonic generation and magnetism
;
_journal_name_full 'Dalton Transactions'
_journal_paper_doi 10.1039/D5DT02573G
_journal_year 2025
_chemical_formula_moiety 'C20 H20 P, Cl2 Cu'
_chemical_formula_sum 'C20 H20 Cl2 Cu P'
_chemical_formula_weight 425.77
_chemical_name_systematic C20H20Cl2CuP
_space_group_crystal_system monoclinic
_space_group_IT_number 4
_space_group_name_Hall 'P 2yb'
_space_group_name_H-M_alt 'P 1 21 1'
_atom_sites_solution_hydrogens geom
_atom_sites_solution_primary dual
_audit_creation_date 2025-10-24
_audit_creation_method
;
Olex2 1.3
(compiled 2020.11.12 svn.r5f609507 for OlexSys, GUI svn.r6408)
;
_audit_update_record
;
2025-10-24 deposited with the CCDC.	2025-11-21 downloaded from the CCDC.
;
_cell_angle_alpha 90
_cell_angle_beta 117.7460(10)
_cell_angle_gamma 90
_cell_formula_units_Z 2
_cell_length_a 9.4864(4)
_cell_length_b 12.2650(5)
_cell_length_c 9.6557(5)
_cell_measurement_reflns_used 5197
_cell_measurement_temperature 293.15
_cell_measurement_theta_max 23.865
_cell_measurement_theta_min 2.486
_cell_volume 994.27(8)
_computing_cell_refinement 'SAINT V8.40A (Bruker, 2019)'
_computing_data_reduction 'SAINT V8.40A (Bruker, 2019)'
_computing_molecular_graphics 'Olex2 1.3 (Dolomanov et al., 2009)'
_computing_publication_material 'Olex2 1.3 (Dolomanov et al., 2009)'
_computing_structure_refinement 'XL  (Sheldrick, 2008)'
_computing_structure_solution 'SHELXT 2018/2 (Sheldrick, 2018)'
_diffrn_ambient_temperature 293.15
_diffrn_measured_fraction_theta_full 1.000
_diffrn_measured_fraction_theta_max 0.998
_diffrn_measurement_device_type 'CCD area detector'
_diffrn_measurement_method 'phi and omega scans'
_diffrn_radiation_monochromator graphite
_diffrn_radiation_type MoK\a
_diffrn_radiation_wavelength 0.71073
_diffrn_reflns_av_R_equivalents 0.0356
_diffrn_reflns_av_unetI/netI 0.0544
_diffrn_reflns_Laue_measured_fraction_full 1.000
_diffrn_reflns_Laue_measured_fraction_max 0.998
_diffrn_reflns_limit_h_max 11
_diffrn_reflns_limit_h_min -12
_diffrn_reflns_limit_k_max 16
_diffrn_reflns_limit_k_min -16
_diffrn_reflns_limit_l_max 12
_diffrn_reflns_limit_l_min -12
_diffrn_reflns_number 15977
_diffrn_reflns_point_group_measured_fraction_full 1.000
_diffrn_reflns_point_group_measured_fraction_max 0.998
_diffrn_reflns_theta_full 25.242
_diffrn_reflns_theta_max 28.367
_diffrn_reflns_theta_min 2.383
_diffrn_source_current 30.0
_diffrn_source_power 1.5
_diffrn_source_voltage 50.0
_exptl_absorpt_coefficient_mu 1.446
_exptl_absorpt_correction_T_max 0.7457
_exptl_absorpt_correction_T_min 0.6778
_exptl_absorpt_correction_type multi-scan
_exptl_absorpt_process_details
;
SADABS-2016/2 (Bruker,2016/2) was used for absorption correction.
wR2(int) was 0.0825 before and 0.0616 after correction.
The Ratio of minimum to maximum transmission is 0.9089.
The \l/2 correction factor is Not present.
;
_exptl_crystal_colour 'clear light colourless'
_exptl_crystal_colour_lustre clear
_exptl_crystal_colour_modifier light
_exptl_crystal_colour_primary colourless
_exptl_crystal_density_diffrn 1.422
_exptl_crystal_description prism
_exptl_crystal_F_000 436
_exptl_crystal_size_max 0.18
_exptl_crystal_size_mid 0.15
_exptl_crystal_size_min 0.1
_refine_diff_density_max 0.211
_refine_diff_density_min -0.167
_refine_diff_density_rms 0.040
_refine_ls_abs_structure_details
;
 Refined as an inversion twin.
;
_refine_ls_abs_structure_Flack 0.023(13)
_refine_ls_extinction_coef 0.0098(10)
_refine_ls_extinction_expression Fc^*^=kFc[1+0.001xFc^2^\l^3^/sin(2\q)]^-1/4^
_refine_ls_extinction_method 'SHELXL-2014/7 (Sheldrick 2014'
_refine_ls_goodness_of_fit_ref 1.006
_refine_ls_hydrogen_treatment constr
_refine_ls_matrix_type full
_refine_ls_number_parameters 220
_refine_ls_number_reflns 4920
_refine_ls_number_restraints 1
_refine_ls_restrained_S_all 1.006
_refine_ls_R_factor_all 0.0742
_refine_ls_R_factor_gt 0.0347
_refine_ls_shift/su_max 0.000
_refine_ls_shift/su_mean 0.000
_refine_ls_structure_factor_coef Fsqd
_refine_ls_weighting_details 'w=1/[\s^2^(Fo^2^)+(0.0146P)^2^+0.0239P] where P=(Fo^2^+2Fc^2^)/3'
_refine_ls_weighting_scheme calc
_refine_ls_wR_factor_gt 0.0531
_refine_ls_wR_factor_ref 0.0606
_reflns_Friedel_coverage 0.913
_reflns_Friedel_fraction_full 1.000
_reflns_Friedel_fraction_max 0.998
_reflns_number_gt 3291
_reflns_number_total 4920
_reflns_threshold_expression 'I > 2\s(I)'
_cod_data_source_file d5dt02573g2.cif
_cod_data_source_block x1
_cod_database_code 7719917
_shelx_shelxl_version_number 2014/7
_shelx_space_group_comment
;
The symmetry employed for this shelxl refinement is uniquely defined
by the following loop, which should always be used as a source of
symmetry information in preference to the above space-group names.
They are only intended as comments.
;
_shelx_estimated_absorpt_t_max 0.869
_shelx_estimated_absorpt_t_min 0.781
_olex2_refinement_description
;
1. Twinned data refinement
 Scales: 0.977(13)
 0.023(13)
2. Fixed Uiso
 At 1.2 times of:
  All C(H) groups, All C(H,H) groups
 At 1.5 times of:
  All C(H,H,H) groups
3.a Secondary CH2 refined with riding coordinates:
 C008(H00A,H00B)
3.b Aromatic/amide H refined with riding coordinates:
 C007(H007), C009(H009), C00A(H00C), C00B(H00D), C00C(H00E), C00D(H00F),
 C00E(H00G), C00G(H00H), C00H(H00I), C00I(H00J), C00J(H00K), C00K(H00L),
 C00L(H00M), C00N(H00Q), C00O(H00R)
3.c Idealised Me refined as rotating group:
 C00M(H00N,H00O,H00P)
;
_olex2_submission_special_instructions 'No special instructions were received'

loop_
_space_group_symop_operation_xyz
'x, y, z'
'-x, y+1/2, -z'

loop_
_atom_site_label
_atom_site_type_symbol
_atom_site_fract_x
_atom_site_fract_y
_atom_site_fract_z
_atom_site_U_iso_or_equiv
_atom_site_adp_type
_atom_site_occupancy
_atom_site_site_symmetry_order
_atom_site_calc_flag
_atom_site_refinement_flags_posn
_atom_site_refinement_flags_adp
_atom_site_refinement_flags_occupancy
_atom_site_disorder_assembly
_atom_site_disorder_group
Cu01 Cu 0.88657(6) 0.54583(5) 0.90241(6) 0.0686(2) Uani 1 1 d . . . . .
P002 P 0.42041(10) 0.43081(7) 0.33445(10) 0.0398(2) Uani 1 1 d . . . . .
Cl03 Cl 0.90903(13) 0.60306(10) 0.70983(13) 0.0771(4) Uani 1 1 d . . . . .
Cl04 Cl 0.86922(14) 0.49799(12) 1.10098(14) 0.0985(5) Uani 1 1 d . . . . .
C005 C 0.4340(4) 0.5556(3) 0.2459(3) 0.0399(8) Uani 1 1 d . . . . .
C006 C 0.6068(4) 0.3601(3) 0.4076(4) 0.0431(8) Uani 1 1 d . . . . .
C007 C 0.5767(4) 0.6119(3) 0.2967(4) 0.0531(10) Uani 1 1 d . . . . .
H007 H 0.6706 0.5818 0.3738 0.064 Uiso 1 1 calc R U . . .
C008 C 0.2628(4) 0.3480(3) 0.1930(4) 0.0520(10) Uani 1 1 d . . . . .
H00A H 0.2571 0.2811 0.2435 0.062 Uiso 1 1 calc R U . . .
H00B H 0.1627 0.3863 0.1598 0.062 Uiso 1 1 calc R U . . .
C009 C 0.2286(4) 0.4369(3) 0.4818(4) 0.0496(9) Uani 1 1 d . . . . .
H009 H 0.1530 0.3992 0.3956 0.060 Uiso 1 1 calc R U . . .
C00A C 0.6672(4) 0.3025(3) 0.5472(4) 0.0526(9) Uani 1 1 d . . . . .
H00C H 0.6128 0.3028 0.6062 0.063 Uiso 1 1 calc R U . . .
C00B C 0.4868(4) 0.5192(3) 0.6202(4) 0.0510(10) Uani 1 1 d . . . . .
H00D H 0.5844 0.5381 0.6261 0.061 Uiso 1 1 calc R U . . .
C00C C 0.8074(5) 0.2450(3) 0.5988(5) 0.0604(11) Uani 1 1 d . . . . .
H00E H 0.8484 0.2075 0.6933 0.073 Uiso 1 1 calc R U . . .
C00D C 0.8864(5) 0.2432(3) 0.5107(5) 0.0610(11) Uani 1 1 d . . . . .
H00F H 0.9807 0.2040 0.5457 0.073 Uiso 1 1 calc R U . . .
C00E C 0.3055(5) 0.5236(3) 0.7272(4) 0.0569(10) Uani 1 1 d . . . . .
H00G H 0.2817 0.5448 0.8064 0.068 Uiso 1 1 calc R U . . .
C00F C 0.3755(4) 0.4618(3) 0.4914(4) 0.0404(9) Uani 1 1 d . . . . .
C00G C 0.2961(4) 0.6026(3) 0.1304(4) 0.0516(9) Uani 1 1 d . . . . .
H00H H 0.1994 0.5662 0.0946 0.062 Uiso 1 1 calc R U . . .
C00H C 0.3015(6) 0.7032(3) 0.0683(5) 0.0635(12) Uani 1 1 d . . . . .
H00I H 0.2086 0.7340 -0.0091 0.076 Uiso 1 1 calc R U . . .
C00I C 0.4525(4) 0.5482(4) 0.7386(4) 0.0577(9) Uani 1 1 d . . . . .
H00J H 0.5282 0.5843 0.8264 0.069 Uiso 1 1 calc R U . . .
C00J C 0.1949(5) 0.4683(3) 0.6005(4) 0.0578(10) Uani 1 1 d . . . . .
H00K H 0.0964 0.4516 0.5941 0.069 Uiso 1 1 calc R U . . .
C00K C 0.6891(4) 0.3583(3) 0.3199(4) 0.0510(9) Uani 1 1 d . . . . .
H00L H 0.6506 0.3972 0.2268 0.061 Uiso 1 1 calc R U . . .
C00L C 0.4424(6) 0.7573(3) 0.1200(5) 0.0620(11) Uani 1 1 d . . . . .
H00M H 0.4454 0.8250 0.0781 0.074 Uiso 1 1 calc R U . . .
C00M C 0.2801(5) 0.3188(4) 0.0480(4) 0.0705(12) Uani 1 1 d . . . . .
H00N H 0.2708 0.3837 -0.0113 0.106 Uiso 1 1 calc R U . . .
H00O H 0.1979 0.2683 -0.0153 0.106 Uiso 1 1 calc R U . . .
H00P H 0.3824 0.2861 0.0794 0.106 Uiso 1 1 calc R U . . .
C00N C 0.5798(6) 0.7121(3) 0.2335(5) 0.0643(11) Uani 1 1 d . . . . .
H00Q H 0.6758 0.7492 0.2680 0.077 Uiso 1 1 calc R U . . .
C00O C 0.8277(5) 0.2986(3) 0.3715(5) 0.0588(10) Uani 1 1 d . . . . .
H00R H 0.8814 0.2960 0.3119 0.071 Uiso 1 1 calc R U . . .

loop_
_atom_site_aniso_label
_atom_site_aniso_U_11
_atom_site_aniso_U_22
_atom_site_aniso_U_33
_atom_site_aniso_U_23
_atom_site_aniso_U_13
_atom_site_aniso_U_12
Cu01 0.0479(3) 0.0765(4) 0.0755(3) 0.0087(3) 0.0238(2) 0.0032(3)
P002 0.0418(5) 0.0390(5) 0.0433(5) -0.0009(4) 0.0239(4) -0.0042(4)
Cl03 0.0595(7) 0.1022(9) 0.0783(8) -0.0069(6) 0.0394(6) -0.0051(6)
Cl04 0.0776(8) 0.1264(13) 0.0883(9) 0.0382(8) 0.0359(7) 0.0045(8)
C005 0.0456(18) 0.0413(19) 0.0385(17) 0.0001(17) 0.0244(15) -0.0051(18)
C006 0.043(2) 0.039(2) 0.054(2) -0.0026(17) 0.0287(18) -0.0041(16)
C007 0.051(2) 0.051(2) 0.057(2) 0.0029(18) 0.0247(19) -0.0066(19)
C008 0.057(2) 0.045(2) 0.056(2) -0.0033(18) 0.029(2) -0.0087(19)
C009 0.043(2) 0.056(2) 0.054(2) -0.0039(19) 0.0252(18) -0.0046(19)
C00A 0.055(2) 0.053(2) 0.060(2) 0.0084(19) 0.036(2) 0.003(2)
C00B 0.045(2) 0.057(3) 0.053(2) -0.0084(19) 0.0253(18) -0.0039(18)
C00C 0.059(3) 0.054(3) 0.066(3) 0.011(2) 0.028(2) 0.006(2)
C00D 0.041(2) 0.051(3) 0.091(3) -0.008(2) 0.031(2) 0.0002(19)
C00E 0.077(3) 0.055(3) 0.054(2) 0.005(2) 0.043(2) 0.013(2)
C00F 0.042(2) 0.039(2) 0.046(2) 0.0062(16) 0.0249(17) 0.0042(15)
C00G 0.052(2) 0.049(2) 0.051(2) 0.0032(18) 0.0213(19) -0.0030(19)
C00H 0.081(3) 0.055(3) 0.049(2) 0.008(2) 0.026(2) 0.009(2)
C00I 0.059(2) 0.059(2) 0.051(2) -0.009(2) 0.0225(18) -0.001(2)
C00J 0.058(2) 0.063(3) 0.071(3) -0.003(2) 0.046(2) -0.001(2)
C00K 0.054(2) 0.056(2) 0.054(2) -0.0016(19) 0.035(2) -0.0018(19)
C00L 0.098(4) 0.047(2) 0.058(3) 0.003(2) 0.050(3) -0.007(3)
C00M 0.089(3) 0.071(3) 0.057(2) -0.019(2) 0.039(2) -0.024(2)
C00N 0.075(3) 0.050(3) 0.073(3) -0.001(2) 0.038(3) -0.019(2)
C00O 0.053(2) 0.064(3) 0.074(3) -0.009(2) 0.042(2) -0.006(2)

loop_
_atom_type_symbol
_atom_type_description
_atom_type_scat_dispersion_real
_atom_type_scat_dispersion_imag
_atom_type_scat_source
C C 0.0033 0.0016 'International Tables Vol C Tables 4.2.6.8 and 6.1.1.4'
H H 0.0000 0.0000 'International Tables Vol C Tables 4.2.6.8 and 6.1.1.4'
Cl Cl 0.1484 0.1585 'International Tables Vol C Tables 4.2.6.8 and 6.1.1.4'
Cu Cu 0.3201 1.2651 'International Tables Vol C Tables 4.2.6.8 and 6.1.1.4'
P P 0.1023 0.0942 'International Tables Vol C Tables 4.2.6.8 and 6.1.1.4'

loop_
_geom_angle_atom_site_label_1
_geom_angle_atom_site_label_2
_geom_angle_atom_site_label_3
_geom_angle
_geom_angle_site_symmetry_1
_geom_angle_site_symmetry_3
_geom_angle_publ_flag
Cl04 Cu01 Cl03 176.49(6) . . ?
C005 P002 C006 109.00(15) . . ?
C005 P002 C008 109.88(15) . . ?
C005 P002 C00F 108.72(15) . . ?
C006 P002 C008 110.19(16) . . ?
C006 P002 C00F 110.34(16) . . ?
C00F P002 C008 108.69(16) . . ?
C007 C005 P002 122.1(3) . . ?
C00G C005 P002 119.3(3) . . ?
C00G C005 C007 118.4(3) . . ?
C00A C006 P002 121.0(3) . . ?
C00A C006 C00K 119.2(3) . . ?
C00K C006 P002 119.8(3) . . ?
C005 C007 H007 119.9 . . ?
C00N C007 C005 120.3(4) . . ?
C00N C007 H007 119.9 . . ?
P002 C008 H00A 108.5 . . ?
P002 C008 H00B 108.5 . . ?
H00A C008 H00B 107.5 . . ?
C00M C008 P002 115.0(3) . . ?
C00M C008 H00A 108.5 . . ?
C00M C008 H00B 108.5 . . ?
C00F C009 H009 120.1 . . ?
C00J C009 H009 120.1 . . ?
C00J C009 C00F 119.8(3) . . ?
C006 C00A H00C 119.8 . . ?
C00C C00A C006 120.3(4) . . ?
C00C C00A H00C 119.8 . . ?
C00F C00B H00D 120.0 . . ?
C00I C00B H00D 120.0 . . ?
C00I C00B C00F 120.0(3) . . ?
C00A C00C H00E 120.1 . . ?
C00D C00C C00A 119.9(4) . . ?
C00D C00C H00E 120.1 . . ?
C00C C00D H00F 119.7 . . ?
C00C C00D C00O 120.7(4) . . ?
C00O C00D H00F 119.7 . . ?
C00I C00E H00G 119.8 . . ?
C00J C00E H00G 119.8 . . ?
C00J C00E C00I 120.5(3) . . ?
C009 C00F P002 121.5(3) . . ?
C009 C00F C00B 119.4(3) . . ?
C00B C00F P002 118.8(3) . . ?
C005 C00G H00H 119.8 . . ?
C00H C00G C005 120.5(4) . . ?
C00H C00G H00H 119.8 . . ?
C00G C00H H00I 119.9 . . ?
C00L C00H C00G 120.2(4) . . ?
C00L C00H H00I 119.9 . . ?
C00B C00I C00E 120.0(4) . . ?
C00B C00I H00J 120.0 . . ?
C00E C00I H00J 120.0 . . ?
C009 C00J H00K 119.9 . . ?
C00E C00J C009 120.3(3) . . ?
C00E C00J H00K 119.9 . . ?
C006 C00K H00L 120.1 . . ?
C00O C00K C006 119.9(4) . . ?
C00O C00K H00L 120.1 . . ?
C00H C00L H00M 119.9 . . ?
C00H C00L C00N 120.1(4) . . ?
C00N C00L H00M 119.9 . . ?
C008 C00M H00N 109.5 . . ?
C008 C00M H00O 109.5 . . ?
C008 C00M H00P 109.5 . . ?
H00N C00M H00O 109.5 . . ?
H00N C00M H00P 109.5 . . ?
H00O C00M H00P 109.5 . . ?
C007 C00N H00Q 119.8 . . ?
C00L C00N C007 120.4(4) . . ?
C00L C00N H00Q 119.8 . . ?
C00D C00O C00K 120.0(4) . . ?
C00D C00O H00R 120.0 . . ?
C00K C00O H00R 120.0 . . ?

loop_
_geom_bond_atom_site_label_1
_geom_bond_atom_site_label_2
_geom_bond_distance
_geom_bond_site_symmetry_2
_geom_bond_publ_flag
Cu01 Cl03 2.0892(13) . ?
Cu01 Cl04 2.0836(13) . ?
P002 C005 1.787(4) . ?
P002 C006 1.793(3) . ?
P002 C008 1.797(3) . ?
P002 C00F 1.795(3) . ?
C005 C007 1.390(4) . ?
C005 C00G 1.389(5) . ?
C006 C00A 1.387(5) . ?
C006 C00K 1.394(4) . ?
C007 H007 0.9300 . ?
C007 C00N 1.379(5) . ?
C008 H00A 0.9700 . ?
C008 H00B 0.9700 . ?
C008 C00M 1.526(5) . ?
C009 H009 0.9300 . ?
C009 C00F 1.387(4) . ?
C009 C00J 1.381(5) . ?
C00A H00C 0.9300 . ?
C00A C00C 1.378(5) . ?
C00B H00D 0.9300 . ?
C00B C00F 1.392(4) . ?
C00B C00I 1.373(4) . ?
C00C H00E 0.9300 . ?
C00C C00D 1.371(5) . ?
C00D H00F 0.9300 . ?
C00D C00O 1.372(5) . ?
C00E H00G 0.9300 . ?
C00E C00I 1.380(5) . ?
C00E C00J 1.365(5) . ?
C00G H00H 0.9300 . ?
C00G C00H 1.384(5) . ?
C00H H00I 0.9300 . ?
C00H C00L 1.362(6) . ?
C00I H00J 0.9300 . ?
C00J H00K 0.9300 . ?
C00K H00L 0.9300 . ?
C00K C00O 1.379(5) . ?
C00L H00M 0.9300 . ?
C00L C00N 1.370(6) . ?
C00M H00N 0.9600 . ?
C00M H00O 0.9600 . ?
C00M H00P 0.9600 . ?
C00N H00Q 0.9300 . ?
C00O H00R 0.9300 . ?

loop_
_geom_torsion_atom_site_label_1
_geom_torsion_atom_site_label_2
_geom_torsion_atom_site_label_3
_geom_torsion_atom_site_label_4
_geom_torsion
_geom_torsion_site_symmetry_1
_geom_torsion_site_symmetry_2
_geom_torsion_site_symmetry_3
_geom_torsion_site_symmetry_4
_geom_torsion_publ_flag
P002 C005 C007 C00N -175.0(3) . . . . ?
P002 C005 C00G C00H 175.1(3) . . . . ?
P002 C006 C00A C00C 177.4(3) . . . . ?
P002 C006 C00K C00O -176.2(3) . . . . ?
C005 P002 C006 C00A 142.6(3) . . . . ?
C005 P002 C006 C00K -40.5(3) . . . . ?
C005 P002 C008 C00M 58.6(3) . . . . ?
C005 P002 C00F C009 110.5(3) . . . . ?
C005 P002 C00F C00B -64.7(3) . . . . ?
C005 C007 C00N C00L 0.0(6) . . . . ?
C005 C00G C00H C00L 0.0(6) . . . . ?
C006 P002 C005 C007 -30.2(3) . . . . ?
C006 P002 C005 C00G 154.7(3) . . . . ?
C006 P002 C008 C00M -61.5(3) . . . . ?
C006 P002 C00F C009 -130.0(3) . . . . ?
C006 P002 C00F C00B 54.8(3) . . . . ?
C006 C00A C00C C00D -1.0(6) . . . . ?
C006 C00K C00O C00D -1.5(6) . . . . ?
C007 C005 C00G C00H -0.2(5) . . . . ?
C008 P002 C005 C007 -151.1(3) . . . . ?
C008 P002 C005 C00G 33.8(3) . . . . ?
C008 P002 C006 C00A -96.8(3) . . . . ?
C008 P002 C006 C00K 80.2(3) . . . . ?
C008 P002 C00F C009 -9.1(3) . . . . ?
C008 P002 C00F C00B 175.7(3) . . . . ?
C00A C006 C00K C00O 0.8(5) . . . . ?
C00A C00C C00D C00O 0.3(6) . . . . ?
C00C C00D C00O C00K 1.0(6) . . . . ?
C00F P002 C005 C007 90.1(3) . . . . ?
C00F P002 C005 C00G -85.0(3) . . . . ?
C00F P002 C006 C00A 23.3(3) . . . . ?
C00F P002 C006 C00K -159.8(3) . . . . ?
C00F P002 C008 C00M 177.5(3) . . . . ?
C00F C009 C00J C00E 0.0(6) . . . . ?
C00F C00B C00I C00E -2.3(6) . . . . ?
C00G C005 C007 C00N 0.2(5) . . . . ?
C00G C00H C00L C00N 0.2(6) . . . . ?
C00H C00L C00N C007 -0.2(6) . . . . ?
C00I C00B C00F P002 177.1(3) . . . . ?
C00I C00B C00F C009 1.8(5) . . . . ?
C00I C00E C00J C009 -0.4(6) . . . . ?
C00J C009 C00F P002 -175.8(3) . . . . ?
C00J C009 C00F C00B -0.7(5) . . . . ?
C00J C00E C00I C00B 1.5(6) . . . . ?
C00K C006 C00A C00C 0.5(6) . . . . ?

loop_
_twin_individual_id
_twin_individual_mass_fraction_refined
1 0.977(13)
2 0.023(13)
